data_1507798
loop_
_publ_author_name
'Tranchemontagne, David J.'
'Park, Kyo Sung'
'Furukawa, Hiroyasu'
'Eckert, Juergen'
'Knobler, Carolyn B.'
'Yaghi, Omar M.'

_publ_section_title
;
 Hydrogen Storage in New Metal--Organic Frameworks
;
_journal_issue 24
_journal_name_full 'The Journal of Physical Chemistry C'
_journal_page_first 13143
_journal_paper_doi 10.1021/jp302356q
_journal_volume 116
_journal_year 2012
_chemical_formula_moiety 'C48 H72 B6 N12 O13 Zn4'
_chemical_formula_sum 'C48 H72 B6 N12 O13 Zn4'
_chemical_formula_weight 1351.52
_chemical_name_common 'MOF326, SQUEEZED refinement'
_chemical_name_systematic
; 
 ? 
;
_space_group_IT_number 225
_symmetry_cell_setting cubic
_symmetry_space_group_name_Hall '-F 4 2 3'
_symmetry_space_group_name_H-M 'F m -3 m'
_atom_sites_solution_hydrogens geom
_atom_sites_solution_primary direct
_atom_sites_solution_secondary difmap
_audit_creation_method SHELXL-97
_cell_angle_alpha 90.00
_cell_angle_beta 90.00
_cell_angle_gamma 90.00
_cell_formula_units_Z 8
_cell_length_a 33.410(4)
_cell_length_b 33.410(4)
_cell_length_c 33.410(4)
_cell_measurement_reflns_used 999
_cell_measurement_temperature 258(2)
_cell_measurement_theta_max 18.8
_cell_measurement_theta_min 1.1
_cell_volume 37293(8)
_computing_cell_refinement 'Bruker SMART'
_computing_data_collection 'Bruker SMART'
_computing_data_reduction 'Bruker SAINT'
_computing_molecular_graphics 'Bruker SHELXTL'
_computing_publication_material 'Bruker SHELXTL'
_computing_structure_refinement 'SHELXL-97 (Sheldrick, 1997)'
_computing_structure_solution 'SHELXS-97 (Sheldrick, 1990)'
_diffrn_ambient_temperature 258(2)
_diffrn_measured_fraction_theta_full 1.000
_diffrn_measured_fraction_theta_max 1.000
_diffrn_measurement_device_type 'ccd area detector'
_diffrn_measurement_method 'phi and omega scans'
_diffrn_radiation_monochromator graphite
_diffrn_radiation_source 'fine-focus sealed tube'
_diffrn_radiation_type MoK\a
_diffrn_radiation_wavelength 0.71073
_diffrn_reflns_av_R_equivalents 0.1188
_diffrn_reflns_av_sigmaI/netI 0.0492
_diffrn_reflns_limit_h_max 30
_diffrn_reflns_limit_h_min -15
_diffrn_reflns_limit_k_max 30
_diffrn_reflns_limit_k_min -30
_diffrn_reflns_limit_l_max 28
_diffrn_reflns_limit_l_min -30
_diffrn_reflns_number 15524
_diffrn_reflns_theta_full 18.85
_diffrn_reflns_theta_max 18.85
_diffrn_reflns_theta_min 1.06
_exptl_absorpt_coefficient_mu 0.531
_exptl_absorpt_correction_T_max 0.90
_exptl_absorpt_correction_T_min 0.87
_exptl_absorpt_correction_type SADABS
_exptl_crystal_colour colorless
_exptl_crystal_density_diffrn 0.481
_exptl_crystal_density_method 'not measured'
_exptl_crystal_description parallelepiped
_exptl_crystal_F_000 5584
_exptl_crystal_size_max 0.3
_exptl_crystal_size_mid 0.2
_exptl_crystal_size_min 0.2
_refine_diff_density_max 0.389
_refine_diff_density_min -0.525
_refine_diff_density_rms 0.061
_refine_ls_extinction_method none
_refine_ls_goodness_of_fit_ref 0.974
_refine_ls_hydrogen_treatment constr
_refine_ls_matrix_type full
_refine_ls_number_parameters 44
_refine_ls_number_reflns 804
_refine_ls_number_restraints 4
_refine_ls_restrained_S_all 0.981
_refine_ls_R_factor_all 0.1335
_refine_ls_R_factor_gt 0.0829
_refine_ls_shift/su_max 2.144
_refine_ls_shift/su_mean 0.311
_refine_ls_structure_factor_coef Fsqd
_refine_ls_weighting_details 'calc w=1/[\s^2^(Fo^2^)+(0.2000P)^2^+0.0000P] where P=(Fo^2^+2Fc^2^)/3'
_refine_ls_weighting_scheme calc
_refine_ls_wR_factor_gt 0.2551
_refine_ls_wR_factor_ref 0.2846
_reflns_number_gt 472
_reflns_number_total 804
_reflns_threshold_expression >2sigma(I)
_cod_data_source_file jp302356q_si_002.cif
_cod_data_source_block MOF326
_cod_depositor_comments 'Adding full bibliography for 1507796--1507800.cif.'
_cod_original_cell_volume 37294(7)
_cod_original_sg_symbol_H-M Fm-3m
_cod_database_code 1507798

loop_
_symmetry_equiv_pos_as_xyz
'x, y, z'
'-x, -y, z'
'-x, y, -z'
'x, -y, -z'
'z, x, y'
'z, -x, -y'
'-z, -x, y'
'-z, x, -y'
'y, z, x'
'-y, z, -x'
'y, -z, -x'
'-y, -z, x'
'y, x, -z'
'-y, -x, -z'
'y, -x, z'
'-y, x, z'
'x, z, -y'
'-x, z, y'
'-x, -z, -y'
'x, -z, y'
'z, y, -x'
'z, -y, x'
'-z, y, x'
'-z, -y, -x'
'x, y+1/2, z+1/2'
'-x, -y+1/2, z+1/2'
'-x, y+1/2, -z+1/2'
'x, -y+1/2, -z+1/2'
'z, x+1/2, y+1/2'
'z, -x+1/2, -y+1/2'
'-z, -x+1/2, y+1/2'
'-z, x+1/2, -y+1/2'
'y, z+1/2, x+1/2'
'-y, z+1/2, -x+1/2'
'y, -z+1/2, -x+1/2'
'-y, -z+1/2, x+1/2'
'y, x+1/2, -z+1/2'
'-y, -x+1/2, -z+1/2'
'y, -x+1/2, z+1/2'
'-y, x+1/2, z+1/2'
'x, z+1/2, -y+1/2'
'-x, z+1/2, y+1/2'
'-x, -z+1/2, -y+1/2'
'x, -z+1/2, y+1/2'
'z, y+1/2, -x+1/2'
'z, -y+1/2, x+1/2'
'-z, y+1/2, x+1/2'
'-z, -y+1/2, -x+1/2'
'x+1/2, y, z+1/2'
'-x+1/2, -y, z+1/2'
'-x+1/2, y, -z+1/2'
'x+1/2, -y, -z+1/2'
'z+1/2, x, y+1/2'
'z+1/2, -x, -y+1/2'
'-z+1/2, -x, y+1/2'
'-z+1/2, x, -y+1/2'
'y+1/2, z, x+1/2'
'-y+1/2, z, -x+1/2'
'y+1/2, -z, -x+1/2'
'-y+1/2, -z, x+1/2'
'y+1/2, x, -z+1/2'
'-y+1/2, -x, -z+1/2'
'y+1/2, -x, z+1/2'
'-y+1/2, x, z+1/2'
'x+1/2, z, -y+1/2'
'-x+1/2, z, y+1/2'
'-x+1/2, -z, -y+1/2'
'x+1/2, -z, y+1/2'
'z+1/2, y, -x+1/2'
'z+1/2, -y, x+1/2'
'-z+1/2, y, x+1/2'
'-z+1/2, -y, -x+1/2'
'x+1/2, y+1/2, z'
'-x+1/2, -y+1/2, z'
'-x+1/2, y+1/2, -z'
'x+1/2, -y+1/2, -z'
'z+1/2, x+1/2, y'
'z+1/2, -x+1/2, -y'
'-z+1/2, -x+1/2, y'
'-z+1/2, x+1/2, -y'
'y+1/2, z+1/2, x'
'-y+1/2, z+1/2, -x'
'y+1/2, -z+1/2, -x'
'-y+1/2, -z+1/2, x'
'y+1/2, x+1/2, -z'
'-y+1/2, -x+1/2, -z'
'y+1/2, -x+1/2, z'
'-y+1/2, x+1/2, z'
'x+1/2, z+1/2, -y'
'-x+1/2, z+1/2, y'
'-x+1/2, -z+1/2, -y'
'x+1/2, -z+1/2, y'
'z+1/2, y+1/2, -x'
'z+1/2, -y+1/2, x'
'-z+1/2, y+1/2, x'
'-z+1/2, -y+1/2, -x'
'-x, -y, -z'
'x, y, -z'
'x, -y, z'
'-x, y, z'
'-z, -x, -y'
'-z, x, y'
'z, x, -y'
'z, -x, y'
'-y, -z, -x'
'y, -z, x'
'-y, z, x'
'y, z, -x'
'-y, -x, z'
'y, x, z'
'-y, x, -z'
'y, -x, -z'
'-x, -z, y'
'x, -z, -y'
'x, z, y'
'-x, z, -y'
'-z, -y, x'
'-z, y, -x'
'z, -y, -x'
'z, y, x'
'-x, -y+1/2, -z+1/2'
'x, y+1/2, -z+1/2'
'x, -y+1/2, z+1/2'
'-x, y+1/2, z+1/2'
'-z, -x+1/2, -y+1/2'
'-z, x+1/2, y+1/2'
'z, x+1/2, -y+1/2'
'z, -x+1/2, y+1/2'
'-y, -z+1/2, -x+1/2'
'y, -z+1/2, x+1/2'
'-y, z+1/2, x+1/2'
'y, z+1/2, -x+1/2'
'-y, -x+1/2, z+1/2'
'y, x+1/2, z+1/2'
'-y, x+1/2, -z+1/2'
'y, -x+1/2, -z+1/2'
'-x, -z+1/2, y+1/2'
'x, -z+1/2, -y+1/2'
'x, z+1/2, y+1/2'
'-x, z+1/2, -y+1/2'
'-z, -y+1/2, x+1/2'
'-z, y+1/2, -x+1/2'
'z, -y+1/2, -x+1/2'
'z, y+1/2, x+1/2'
'-x+1/2, -y, -z+1/2'
'x+1/2, y, -z+1/2'
'x+1/2, -y, z+1/2'
'-x+1/2, y, z+1/2'
'-z+1/2, -x, -y+1/2'
'-z+1/2, x, y+1/2'
'z+1/2, x, -y+1/2'
'z+1/2, -x, y+1/2'
'-y+1/2, -z, -x+1/2'
'y+1/2, -z, x+1/2'
'-y+1/2, z, x+1/2'
'y+1/2, z, -x+1/2'
'-y+1/2, -x, z+1/2'
'y+1/2, x, z+1/2'
'-y+1/2, x, -z+1/2'
'y+1/2, -x, -z+1/2'
'-x+1/2, -z, y+1/2'
'x+1/2, -z, -y+1/2'
'x+1/2, z, y+1/2'
'-x+1/2, z, -y+1/2'
'-z+1/2, -y, x+1/2'
'-z+1/2, y, -x+1/2'
'z+1/2, -y, -x+1/2'
'z+1/2, y, x+1/2'
'-x+1/2, -y+1/2, -z'
'x+1/2, y+1/2, -z'
'x+1/2, -y+1/2, z'
'-x+1/2, y+1/2, z'
'-z+1/2, -x+1/2, -y'
'-z+1/2, x+1/2, y'
'z+1/2, x+1/2, -y'
'z+1/2, -x+1/2, y'
'-y+1/2, -z+1/2, -x'
'y+1/2, -z+1/2, x'
'-y+1/2, z+1/2, x'
'y+1/2, z+1/2, -x'
'-y+1/2, -x+1/2, z'
'y+1/2, x+1/2, z'
'-y+1/2, x+1/2, -z'
'y+1/2, -x+1/2, -z'
'-x+1/2, -z+1/2, y'
'x+1/2, -z+1/2, -y'
'x+1/2, z+1/2, y'
'-x+1/2, z+1/2, -y'
'-z+1/2, -y+1/2, x'
'-z+1/2, y+1/2, -x'
'z+1/2, -y+1/2, -x'
'z+1/2, y+1/2, x'

loop_
_atom_site_label
_atom_site_type_symbol
_atom_site_fract_x
_atom_site_fract_y
_atom_site_fract_z
_atom_site_U_iso_or_equiv
_atom_site_adp_type
_atom_site_occupancy
_atom_site_symmetry_multiplicity
_atom_site_calc_flag
_atom_site_refinement_flags
Zn1 Zn 0.28354(4) 0.28354(4) 0.21646(4) 0.0871(15) Uani 1 6 d S
O1 O 0.2500 0.2500 0.2500 0.081(9) Uani 1 24 d S
O2 O 0.2738(2) 0.3400(3) 0.2262(2) 0.120(3) Uani 1 2 d S
C1 C 0.2500 0.3560(9) 0.2500 0.136(11) Uani 1 4 d S
C2 C 0.2500 0.3999(10) 0.2500 0.145(9) Uani 1 4 d S
C3 C 0.2730(4) 0.4254(7) 0.2270(4) 0.208(11) Uani 1 2 d S
H3 H 0.2918 0.4172 0.2082 0.249 Uiso 1 2 calc SR
N4 N 0.26458(17) 0.4631(5) 0.23542(17) 0.196(8) Uani 1 2 d SD
B5 B 0.2827(9) 0.5000 0.2173(9) 0.39(5) Uani 1 4 d SD
C6 C 0.3280(9) 0.5000 0.2204(6) 0.44(3) Uani 1 2 d SD
H6A H 0.3397 0.5237 0.2084 0.527 Uiso 0.50 1 calc PR
H6B H 0.3397 0.4763 0.2084 0.527 Uiso 0.50 1 calc PR
C7 C 0.3323(8) 0.5000 0.2679(6) 0.300 Uiso 1 2 d SD
H7A H 0.3070 0.4931 0.2798 0.450 Uiso 0.50 1 calc PR
H7B H 0.3402 0.5261 0.2768 0.450 Uiso 0.50 1 calc PR
H7C H 0.3521 0.4807 0.2757 0.450 Uiso 0.50 1 calc PR

loop_
_atom_site_aniso_label
_atom_site_aniso_U_11
_atom_site_aniso_U_22
_atom_site_aniso_U_33
_atom_site_aniso_U_23
_atom_site_aniso_U_13
_atom_site_aniso_U_12
Zn1 0.0871(15) 0.0871(15) 0.0871(15) 0.0036(9) 0.0036(9) -0.0036(9)
O1 0.081(9) 0.081(9) 0.081(9) 0.000 0.000 0.000
O2 0.141(5) 0.077(7) 0.141(5) 0.006(5) 0.021(7) -0.006(5)
C1 0.156(17) 0.10(2) 0.156(17) 0.000 0.11(2) 0.000
C2 0.165(17) 0.10(2) 0.165(17) 0.000 0.07(2) 0.000
C3 0.261(19) 0.102(17) 0.261(19) -0.010(10) 0.14(2) 0.010(10)
N4 0.264(13) 0.060(9) 0.264(13) -0.008(6) 0.129(15) 0.008(6)
B5 0.50(7) 0.17(7) 0.50(7) 0.000 -0.32(7) 0.000
C6 0.86(9) 0.049(13) 0.41(5) 0.000 0.16(6) 0.000

loop_
_atom_type_symbol
_atom_type_description
_atom_type_scat_dispersion_real
_atom_type_scat_dispersion_imag
_atom_type_scat_source
C C 0.0033 0.0016 'International Tables Vol C Tables 4.2.6.8 and 6.1.1.4'
H H 0.0000 0.0000 'International Tables Vol C Tables 4.2.6.8 and 6.1.1.4'
B B 0.0013 0.0007 'International Tables Vol C Tables 4.2.6.8 and 6.1.1.4'
N N 0.0061 0.0033 'International Tables Vol C Tables 4.2.6.8 and 6.1.1.4'
O O 0.0106 0.0060 'International Tables Vol C Tables 4.2.6.8 and 6.1.1.4'
Zn Zn 0.2839 1.4301 'International Tables Vol C Tables 4.2.6.8 and 6.1.1.4'

loop_
_geom_angle_atom_site_label_1
_geom_angle_atom_site_label_2
_geom_angle_atom_site_label_3
_geom_angle
_geom_angle_site_symmetry_1
_geom_angle_site_symmetry_3
O1 Zn1 O2 111.6(3) . .
O1 Zn1 O2 111.6(3) . 35
O2 Zn1 O2 107.3(3) . 35
O1 Zn1 O2 111.6(3) . 56
O2 Zn1 O2 107.3(3) . 56
O2 Zn1 O2 107.3(3) 35 56
Zn1 O1 Zn1 109.5 28 51
Zn1 O1 Zn1 109.5 28 74
Zn1 O1 Zn1 109.5 51 74
Zn1 O1 Zn1 109.470(1) 28 .
Zn1 O1 Zn1 109.5 51 .
Zn1 O1 Zn1 109.5 74 .
C1 O2 Zn1 129.1(16) . .
O2 C1 O2 129(3) . 51
O2 C1 C2 115.4(14) . .
O2 C1 C2 115.4(14) 51 .
C3 C2 C3 104(3) . 51
C3 C2 C1 128.1(13) . .
C3 C2 C1 128.1(13) 51 .
C2 C3 N4 110(2) . .
N4 N4 C3 107.6(10) 51 .
N4 N4 B5 124.5(15) 51 .
C3 N4 B5 127.9(17) . .
C6 B5 C6 97(3) . 166
C6 B5 N4 112.4(5) . 99_565
C6 B5 N4 111.6(5) 166 99_565
C6 B5 N4 112.4(5) . .
C6 B5 N4 111.6(5) 166 .
N4 B5 N4 111(3) 99_565 .
B5 C6 C7 98.5(17) . .

loop_
_geom_bond_atom_site_label_1
_geom_bond_atom_site_label_2
_geom_bond_distance
_geom_bond_site_symmetry_2
Zn1 O1 1.941(3) .
Zn1 O2 1.943(10) .
Zn1 O2 1.943(10) 35
Zn1 O2 1.943(10) 56
O1 Zn1 1.941(3) 28
O1 Zn1 1.941(3) 51
O1 Zn1 1.941(3) 74
O2 C1 1.245(13) .
C1 O2 1.245(13) 51
C1 C2 1.47(3) .
C2 C3 1.38(2) .
C2 C3 1.38(2) 51
C3 N4 1.319(19) .
N4 N4 1.375(16) 51
N4 B5 1.497(18) .
B5 C6 1.52(2) .
B5 C6 1.532(19) 166
B5 N4 1.496(18) 99_565
C6 C7 1.593(18) .

loop_
_geom_torsion_atom_site_label_1
_geom_torsion_atom_site_label_2
_geom_torsion_atom_site_label_3
_geom_torsion_atom_site_label_4
_geom_torsion
_geom_torsion_site_symmetry_1
_geom_torsion_site_symmetry_4
O2 Zn1 O1 Zn1 -120.0 . 28
O2 Zn1 O1 Zn1 0.0 35 28
O2 Zn1 O1 Zn1 120.0 56 28
O2 Zn1 O1 Zn1 0.007(1) . 51
O2 Zn1 O1 Zn1 120.0 35 51
O2 Zn1 O1 Zn1 -120.0 56 51
O2 Zn1 O1 Zn1 120.0 . 74
O2 Zn1 O1 Zn1 -120.0 35 74
O2 Zn1 O1 Zn1 0.0 56 74
O1 Zn1 O2 C1 -0.021(4) . .
O2 Zn1 O2 C1 -122.5(4) 35 .
O2 Zn1 O2 C1 122.5(4) 56 .
Zn1 O2 C1 O2 0.011(5) . 51
Zn1 O2 C1 C2 -179.988(3) . .
O2 C1 C2 C3 0.011(5) . .
O2 C1 C2 C3 -179.989(3) 51 .
O2 C1 C2 C3 -179.990(3) . 51
O2 C1 C2 C3 0.011(4) 51 51
C3 C2 C3 N4 0.061(3) 51 .
C1 C2 C3 N4 -179.940(4) . .
C2 C3 N4 N4 -0.153(4) . 51
C2 C3 N4 B5 179.611(15) . .
N4 N4 B5 C6 126(2) 51 .
C3 N4 B5 C6 -54(2) . .
N4 N4 B5 C6 -125.8(19) 51 166
C3 N4 B5 C6 54.5(19) . 166
N4 N4 B5 N4 -0.57(3) 51 99_565
C3 N4 B5 N4 179.707(18) . 99_565
C6 B5 C6 C7 180.000(2) 166 .
N4 B5 C6 C7 63.0(18) 99_565 .
N4 B5 C6 C7 -63.0(18) . .
